data_7219193
loop_
_publ_author_name
'Hu, Yanjing'
'Li, Zhiqiang'
'Zhao, Yiran'
'Yang, Yu'
'Liu, Faqian'
'Wang, Lei'

_publ_section_title
;
 Using Halogen&#x2022;&#x2022;&#x2022;Halogen Interactions or
 C/N--H&#x2022;&#x2022;&#x2022;Cl Hydrogen Bonding to Direct Crystal
 Packing in Tetrachlorophthalic Acid with N--heterocyclic Compounds
;
_journal_name_full 'RSC Adv.'
_journal_paper_doi 10.1039/C4RA15392H
_journal_year 2014
_chemical_formula_moiety 'C8 H Cl4 O4, C H5 N'
_chemical_formula_sum 'C9 H6 Cl4 N O4'
_chemical_formula_weight 333.95
_chemical_name_systematic
;
 ?
;
_space_group_crystal_system monoclinic
_space_group_IT_number 15
_space_group_name_Hall '-C 2yc'
_space_group_name_H-M_alt 'C 1 2/c 1'
_symmetry_space_group_name_Hall '-C 2yc'
_symmetry_space_group_name_H-M 'C 1 2/c 1'
_atom_sites_solution_hydrogens geom
_audit_creation_date 2014-11-21
_audit_creation_method
;
Olex2 1.2
(compiled 2014.11.20 svn.r3092 for OlexSys, GUI svn.r4949)
;
_audit_update_record
;
2014-11-28 deposited with the CCDC.
2014-12-24 downloaded from the CCDC.
;
_cell_angle_alpha 90
_cell_angle_beta 105.115(6)
_cell_angle_gamma 90
_cell_formula_units_Z 8
_cell_length_a 36.8502(17)
_cell_length_b 5.5385(2)
_cell_length_c 12.5520(6)
_cell_measurement_temperature 293(2)
_cell_volume 2473.2(2)
_computing_cell_refinement 'Bruker FRAMBO'
_computing_data_collection 'Bruker FRAMBO'
_computing_data_reduction 'Bruker SHELXTL'
_computing_molecular_graphics 'Olex2 (Dolomanov et al., 2009)'
_computing_publication_material 'Olex2 (Dolomanov et al., 2009)'
_computing_structure_refinement 'ShelXL (Sheldrick, 2008)'
_diffrn_ambient_temperature 293(2)
_diffrn_measured_fraction_theta_full 0.999
_diffrn_measured_fraction_theta_max 0.990
_diffrn_measurement_device_type 'multiwire proportional'
_diffrn_measurement_method 'phi and omega scans'
_diffrn_radiation_monochromator graphite
_diffrn_radiation_type MoK\a
_diffrn_radiation_wavelength 0.71073
_diffrn_reflns_av_R_equivalents 0.0299
_diffrn_reflns_av_unetI/netI 0.0275
_diffrn_reflns_Laue_measured_fraction_full 0.999
_diffrn_reflns_Laue_measured_fraction_max 0.990
_diffrn_reflns_limit_h_max 46
_diffrn_reflns_limit_h_min -43
_diffrn_reflns_limit_k_max 6
_diffrn_reflns_limit_k_min -7
_diffrn_reflns_limit_l_max 15
_diffrn_reflns_limit_l_min -16
_diffrn_reflns_number 9460
_diffrn_reflns_point_group_measured_fraction_full 0.999
_diffrn_reflns_point_group_measured_fraction_max 0.990
_diffrn_reflns_theta_full 25.242
_diffrn_reflns_theta_max 26.999
_diffrn_reflns_theta_min 2.290
_exptl_absorpt_coefficient_mu 0.960
_exptl_absorpt_correction_type none
_exptl_crystal_colour 'clear light colourless'
_exptl_crystal_colour_lustre clear
_exptl_crystal_colour_modifier light
_exptl_crystal_colour_primary colourless
_exptl_crystal_density_diffrn 1.794
_exptl_crystal_description block
_exptl_crystal_F_000 1336
_exptl_crystal_size_max 0.22
_exptl_crystal_size_mid 0.16
_exptl_crystal_size_min 0.12
_refine_diff_density_max 0.350
_refine_diff_density_min -0.455
_refine_diff_density_rms 0.059
_refine_ls_extinction_method none
_refine_ls_goodness_of_fit_ref 1.041
_refine_ls_hydrogen_treatment constr
_refine_ls_matrix_type full
_refine_ls_number_parameters 165
_refine_ls_number_reflns 2667
_refine_ls_number_restraints 0
_refine_ls_restrained_S_all 1.041
_refine_ls_R_factor_all 0.0425
_refine_ls_R_factor_gt 0.0337
_refine_ls_shift/su_max 0.000
_refine_ls_shift/su_mean 0.000
_refine_ls_structure_factor_coef Fsqd
_refine_ls_weighting_details
;
 w=1/[\s^2^(Fo^2^)+(0.0403P)^2^+2.4684P]
 where P=(Fo^2^+2Fc^2^)/3
;
_refine_ls_weighting_scheme calc
_refine_ls_wR_factor_gt 0.0816
_refine_ls_wR_factor_ref 0.0897
_reflns_Friedel_coverage 0.000
_reflns_number_gt 2254
_reflns_number_total 2667
_reflns_threshold_expression 'I > 2\s(I)'
_cod_data_source_file c4ra15392h2.cif
_cod_data_source_block compound5
_cod_database_code 7219193
_shelxl_version_number 2013-2
_shelx_space_group_comment
;
The symmetry employed for this shelxl refinement is uniquely defined
by the following loop, which should always be used as a source of
symmetry information in preference to the above space-group names.
They are only intended as comments.
;
_olex2_refinement_description
;
1. Fixed Uiso
 At 1.2 times of:
  All C(H,H) groups, All N(H,H,H) groups
 At 1.5 times of:
  All O(H) groups
2.a Secondary CH2 refined with riding coordinates:
 C14(H14A,H14B)
2.b Idealised Me refined as rotating group:
 N1(H1A,H1B,H1C)
2.c Idealised tetrahedral OH refined as rotating group:
 O4(H4)
;
_olex2_submission_special_instructions 'No special instructions were received'

loop_
_space_group_symop_operation_xyz
'x, y, z'
'-x, y, -z+1/2'
'x+1/2, y+1/2, z'
'-x+1/2, y+1/2, -z+1/2'
'-x, -y, -z'
'x, -y, z-1/2'
'-x+1/2, -y+1/2, -z'
'x+1/2, -y+1/2, z-1/2'

loop_
_atom_site_label
_atom_site_type_symbol
_atom_site_fract_x
_atom_site_fract_y
_atom_site_fract_z
_atom_site_U_iso_or_equiv
_atom_site_adp_type
_atom_site_occupancy
_atom_site_site_symmetry_order
_atom_site_calc_flag
_atom_site_refinement_flags_posn
Cl1 Cl 0.13649(2) 0.40752(9) 0.41016(4) 0.03572(15) Uani 1 1 d .
Cl2 Cl 0.05199(2) 0.44130(12) 0.29979(5) 0.05482(19) Uani 1 1 d .
Cl3 Cl 0.07677(2) 1.15893(14) 0.03817(5) 0.0616(2) Uani 1 1 d .
Cl4 Cl 0.02157(2) 0.81576(18) 0.11391(7) 0.0853(3) Uani 1 1 d .
O1 O 0.19828(4) 0.7749(2) 0.43369(10) 0.0283(3) Uani 1 1 d .
O2 O 0.20971(4) 0.7791(2) 0.27013(10) 0.0308(3) Uani 1 1 d .
N1 N 0.26922(4) 1.0631(3) 0.40104(12) 0.0263(3) Uani 1 1 d .
H1A H 0.2821 1.1181 0.3551 0.032 Uiso 1 1 calc GR
H1B H 0.2521 0.9568 0.3660 0.032 Uiso 1 1 calc GR
H1C H 0.2849 0.9920 0.4585 0.032 Uiso 1 1 calc GR
O3 O 0.17468(4) 1.2622(3) 0.18882(12) 0.0398(4) Uani 1 1 d .
C6 C 0.15818(5) 1.0882(3) 0.14309(14) 0.0255(4) Uani 1 1 d .
C7 C 0.14585(5) 0.7734(3) 0.27536(14) 0.0230(4) Uani 1 1 d .
C8 C 0.18754(5) 0.7721(3) 0.32965(14) 0.0217(4) Uani 1 1 d .
O4 O 0.15971(4) 1.0058(3) 0.04653(11) 0.0389(4) Uani 1 1 d .
H4 H 0.1725 1.0967 0.0198 0.058 Uiso 1 1 calc GR
C10 C 0.13200(5) 0.9335(3) 0.18881(14) 0.0255(4) Uani 1 1 d .
C11 C 0.09364(6) 0.9476(4) 0.14096(16) 0.0360(5) Uani 1 1 d .
C12 C 0.08254(6) 0.6328(4) 0.25890(17) 0.0340(5) Uani 1 1 d .
C13 C 0.12081(5) 0.6224(3) 0.30947(14) 0.0260(4) Uani 1 1 d .
C14 C 0.25007(6) 1.2680(3) 0.44041(14) 0.0281(4) Uani 1 1 d .
H14A H 0.2244 1.2804 0.3952 0.034 Uiso 1 1 calc R
H14B H 0.2629 1.4175 0.4331 0.034 Uiso 1 1 calc R
C15 C 0.06873(6) 0.7991(4) 0.17558(18) 0.0418(5) Uani 1 1 d .

loop_
_atom_site_aniso_label
_atom_site_aniso_U_11
_atom_site_aniso_U_22
_atom_site_aniso_U_33
_atom_site_aniso_U_23
_atom_site_aniso_U_13
_atom_site_aniso_U_12
Cl1 0.0381(3) 0.0360(3) 0.0339(3) 0.0148(2) 0.0107(2) 0.0003(2)
Cl2 0.0346(3) 0.0666(4) 0.0643(4) 0.0212(3) 0.0149(3) -0.0156(3)
Cl3 0.0425(4) 0.0788(5) 0.0564(4) 0.0430(3) 0.0003(3) 0.0046(3)
Cl4 0.0255(3) 0.1239(7) 0.0939(6) 0.0582(5) -0.0071(3) -0.0089(4)
O1 0.0286(7) 0.0379(7) 0.0177(6) 0.0000(5) 0.0049(5) 0.0033(6)
O2 0.0287(7) 0.0425(8) 0.0248(6) -0.0055(6) 0.0136(5) -0.0030(6)
N1 0.0286(8) 0.0306(8) 0.0210(7) 0.0010(6) 0.0089(6) 0.0008(6)
O3 0.0539(10) 0.0356(8) 0.0336(8) -0.0074(6) 0.0179(7) -0.0155(7)
C6 0.0301(10) 0.0269(9) 0.0196(8) 0.0039(7) 0.0069(7) -0.0008(8)
C7 0.0265(9) 0.0255(9) 0.0180(8) -0.0014(7) 0.0077(7) 0.0004(7)
C8 0.0257(9) 0.0208(8) 0.0202(8) -0.0007(7) 0.0088(7) 0.0012(7)
O4 0.0559(10) 0.0423(8) 0.0229(7) -0.0055(6) 0.0181(6) -0.0204(7)
C10 0.0289(10) 0.0290(9) 0.0194(8) 0.0012(7) 0.0077(7) -0.0022(7)
C11 0.0318(11) 0.0440(12) 0.0299(10) 0.0141(9) 0.0039(8) 0.0012(9)
C12 0.0287(10) 0.0414(11) 0.0334(10) 0.0076(9) 0.0106(8) -0.0066(9)
C13 0.0288(10) 0.0296(9) 0.0213(8) 0.0052(7) 0.0094(7) 0.0009(8)
C14 0.0362(11) 0.0275(9) 0.0225(9) 0.0020(7) 0.0111(8) 0.0034(8)
C15 0.0240(10) 0.0579(14) 0.0403(12) 0.0150(10) 0.0023(9) -0.0038(10)

loop_
_atom_type_symbol
_atom_type_description
_atom_type_scat_dispersion_real
_atom_type_scat_dispersion_imag
_atom_type_scat_source
C C 0.0033 0.0016 'International Tables Vol C Tables 4.2.6.8 and 6.1.1.4'
H H 0.0000 0.0000 'International Tables Vol C Tables 4.2.6.8 and 6.1.1.4'
Cl Cl 0.1484 0.1585 'International Tables Vol C Tables 4.2.6.8 and 6.1.1.4'
N N 0.0061 0.0033 'International Tables Vol C Tables 4.2.6.8 and 6.1.1.4'
O O 0.0106 0.0060 'International Tables Vol C Tables 4.2.6.8 and 6.1.1.4'

loop_
_geom_angle_atom_site_label_1
_geom_angle_atom_site_label_2
_geom_angle_atom_site_label_3
_geom_angle
_geom_angle_site_symmetry_3
O3 C6 O4 125.63(17) .
O3 C6 C10 124.52(17) .
O4 C6 C10 109.85(15) .
C10 C7 C8 118.58(16) .
C10 C7 C13 118.99(17) .
C13 C7 C8 122.43(15) .
O1 C8 C7 118.34(15) .
O2 C8 O1 122.93(17) .
O2 C8 C7 118.65(15) .
C7 C10 C6 121.13(16) .
C11 C10 C6 118.89(16) .
C11 C10 C7 119.95(17) .
C10 C11 Cl3 119.22(15) .
C15 C11 Cl3 119.77(16) .
C15 C11 C10 121.00(18) .
C13 C12 Cl2 120.26(15) .
C15 C12 Cl2 119.65(16) .
C15 C12 C13 120.08(18) .
C7 C13 Cl1 121.20(14) .
C12 C13 Cl1 118.06(14) .
C12 C13 C7 120.66(16) .
N1 C14 C14 110.65(18) 7_576
C11 C15 Cl4 120.30(16) .
C11 C15 C12 119.24(19) .
C12 C15 Cl4 120.43(16) .

loop_
_geom_bond_atom_site_label_1
_geom_bond_atom_site_label_2
_geom_bond_distance
_geom_bond_site_symmetry_2
Cl1 C13 1.7224(18) .
Cl2 C12 1.720(2) .
Cl3 C11 1.7327(19) .
Cl4 C15 1.711(2) .
O1 C8 1.262(2) .
O2 C8 1.243(2) .
N1 C14 1.487(2) .
O3 C6 1.203(2) .
C6 O4 1.310(2) .
C6 C10 1.511(2) .
C7 C8 1.509(2) .
C7 C10 1.392(2) .
C7 C13 1.393(2) .
C10 C11 1.386(3) .
C11 C15 1.384(3) .
C12 C13 1.389(3) .
C12 C15 1.387(3) .
C14 C14 1.511(3) 7_576
